data_2207206
loop_
_publ_author_name
'Ling-Zhong Xu'
'Yong-Wei Huang'
'Ya-Xun Yang'
'Pu-Yong Zhang'
'Kai Li'

_publ_section_title 1-(4,5-Dihydro-3-<i>p</i>-tolyl-1<i>H</i>-pyrazol-1-yl)-2-(1,2,4-triazol-1-yl)ethanone
_journal_coeditor_code DN6256
_journal_issue 11
_journal_name_full 'Acta Crystallographica Section E'
_journal_page_first o3587
_journal_page_last o3588
_journal_paper_doi 10.1107/S1600536805031594
_journal_volume 61
_journal_year 2005
_chemical_formula_iupac 'C14 H15 N5 O'
_chemical_formula_moiety 'C14 H15 N5 O'
_chemical_formula_sum 'C14 H15 N5 O'
_chemical_formula_weight 269.31
_chemical_name_systematic
;
1-(4,5-Dihydro-3-p-tolyl-1H-pyrazol-1-yl)-2-(1,2,4-triazol-1-yl)ethanone
;
_space_group_IT_number 14
_symmetry_cell_setting monoclinic
_symmetry_space_group_name_Hall '-P 2ybc'
_symmetry_space_group_name_H-M 'P 1 21/c 1'
_atom_sites_solution_hydrogens geom
_atom_sites_solution_primary direct
_atom_sites_solution_secondary difmap
_audit_creation_method SHELXL-97
_cell_angle_alpha 90.00
_cell_angle_beta 94.064(3)
_cell_angle_gamma 90.00
_cell_formula_units_Z 4
_cell_length_a 5.2398(10)
_cell_length_b 17.978(3)
_cell_length_c 14.476(3)
_cell_measurement_reflns_used 1785
_cell_measurement_temperature 294(2)
_cell_measurement_theta_max 25.92
_cell_measurement_theta_min 2.27
_cell_volume 1360.2(4)
_computing_cell_refinement 'SAINT (Bruker, 1999)'
_computing_data_collection 'SMART (Bruker, 1998)'
_computing_data_reduction SAINT
_computing_molecular_graphics 'ORTEPIII (Burnett & Johnson, 1996) and ORTEP-3 for Windows (Farrugia, 1997)'
_computing_publication_material SHELXL97
_computing_structure_refinement 'SHELXL97 (Sheldrick, 1997)'
_computing_structure_solution 'SHELXS97 (Sheldrick, 1997)'
_diffrn_ambient_temperature 294(2)
_diffrn_measured_fraction_theta_full 0.996
_diffrn_measured_fraction_theta_max 0.996
_diffrn_measurement_device_type 'Bruker SMART CCD area-detector'
_diffrn_measurement_method '\f and \w'
_diffrn_radiation_monochromator graphite
_diffrn_radiation_source 'fine-focus sealed tube'
_diffrn_radiation_type MoK\a
_diffrn_radiation_wavelength 0.71073
_diffrn_reflns_av_R_equivalents 0.0319
_diffrn_reflns_av_sigmaI/netI 0.0426
_diffrn_reflns_limit_h_max 3
_diffrn_reflns_limit_h_min -6
_diffrn_reflns_limit_k_max 22
_diffrn_reflns_limit_k_min -22
_diffrn_reflns_limit_l_max 17
_diffrn_reflns_limit_l_min -17
_diffrn_reflns_number 7599
_diffrn_reflns_theta_full 26.36
_diffrn_reflns_theta_max 26.36
_diffrn_reflns_theta_min 1.81
_diffrn_standards_decay_% 0
_diffrn_standards_interval_count 0
_diffrn_standards_interval_time 0
_diffrn_standards_number 0
_exptl_absorpt_coefficient_mu 0.088
_exptl_absorpt_correction_T_max 0.988
_exptl_absorpt_correction_T_min 0.970
_exptl_absorpt_correction_type multi-scan
_exptl_absorpt_process_details '(SADABS; Sheldrick, 1996)'
_exptl_crystal_colour white
_exptl_crystal_density_diffrn 1.315
_exptl_crystal_density_method 'not measured'
_exptl_crystal_description block
_exptl_crystal_F_000 568
_exptl_crystal_size_max 0.22
_exptl_crystal_size_mid 0.16
_exptl_crystal_size_min 0.14
_refine_diff_density_max 0.146
_refine_diff_density_min -0.145
_refine_ls_extinction_method none
_refine_ls_goodness_of_fit_ref 1.011
_refine_ls_hydrogen_treatment constr
_refine_ls_matrix_type full
_refine_ls_number_parameters 182
_refine_ls_number_reflns 2772
_refine_ls_number_restraints 0
_refine_ls_restrained_S_all 1.011
_refine_ls_R_factor_all 0.0921
_refine_ls_R_factor_gt 0.0433
_refine_ls_shift/su_max 0.001
_refine_ls_shift/su_mean 0.000
_refine_ls_structure_factor_coef Fsqd
_refine_ls_weighting_details 'calc w = 1/[\s^2^(Fo^2^)+(0.0512P)^2^+0.1972P] where P = (Fo^2^+2Fc^2^)/3'
_refine_ls_weighting_scheme calc
_refine_ls_wR_factor_gt 0.0999
_refine_ls_wR_factor_ref 0.1209
_reflns_number_gt 1619
_reflns_number_total 2772
_reflns_threshold_expression I>2\s(I)
_cod_data_source_file dn6256.cif
_cod_data_source_block I
_cod_depositor_comments
;
The following automatic conversions were performed:
'_symmetry_cell_setting' value 'Monoclinic' changed to 'monoclinic'
according to '/home/saulius/struct/CIF-dictionaries/cif_core.dic'
dictionary named 'cif_core.dic' version 2.4.1 from 2010-06-29.

Automatic conversion script
Id: cif_fix_enum 1527 2010-12-29 10:47:43Z saulius 

The following automatic conversions were performed:

'_symmetry_cell_setting' value 'Monoclinic' changed to 'monoclinic'
according to /home/saulius/struct/CIF-dictionaries/cif_core.dic
dictionary named 'cif_core.dic' version 2.4.1 from 2010-06-29.

Automatic conversion script
Id: cif_fix_values 1715 2011-07-08 13:25:40Z adriana 
;
_cod_original_sg_symbol_Hall '-P 2yb c'
_cod_original_sg_symbol_H-M 'P 21/c'
_cod_database_code 2207206
_cod_database_fobs_code 2207206

loop_
_symmetry_equiv_pos_as_xyz
'x, y, z'
'-x, y+1/2, -z+1/2'
'-x, -y, -z'
'x, -y-1/2, z-1/2'

loop_
_atom_site_label
_atom_site_fract_x
_atom_site_fract_y
_atom_site_fract_z
_atom_site_U_iso_or_equiv
_atom_site_adp_type
_atom_site_calc_flag
_atom_site_refinement_flags
_atom_site_occupancy
_atom_site_type_symbol
O1 0.1837(3) 0.69414(8) 0.24701(9) 0.0601(4) Uani d . 1 O
N1 0.3109(3) 0.66449(9) 0.10775(10) 0.0472(4) Uani d . 1 N
N2 0.4825(3) 0.62748(9) 0.05399(10) 0.0465(4) Uani d . 1 N
N3 0.5793(3) 0.61871(9) 0.34080(10) 0.0465(4) Uani d . 1 N
N4 0.4239(4) 0.58073(11) 0.39461(13) 0.0718(6) Uani d . 1 N
N5 0.7100(4) 0.64886(12) 0.48184(12) 0.0701(6) Uani d . 1 N
C1 0.1286(4) 0.71127(13) 0.05248(14) 0.0584(6) Uani d . 1 C
H1A 0.1366 0.7626 0.0733 0.070 Uiso calc R 1 H
H1B -0.0451 0.6931 0.0549 0.070 Uiso calc R 1 H
C2 0.2213(4) 0.70350(11) -0.04431(13) 0.0484(5) Uani d . 1 C
H2A 0.0859 0.6854 -0.0878 0.058 Uiso calc R 1 H
H2B 0.2842 0.7505 -0.0664 0.058 Uiso calc R 1 H
C3 0.4336(3) 0.64747(10) -0.03052(12) 0.0398(5) Uani d . 1 C
C4 0.5840(3) 0.61955(10) -0.10463(12) 0.0402(4) Uani d . 1 C
C5 0.5685(4) 0.65408(11) -0.19055(12) 0.0493(5) Uani d . 1 C
H5 0.4540 0.6931 -0.2020 0.059 Uiso calc R 1 H
C6 0.7209(4) 0.63125(12) -0.25939(13) 0.0534(5) Uani d . 1 C
H6 0.7092 0.6559 -0.3160 0.064 Uiso calc R 1 H
C7 0.8900(4) 0.57274(11) -0.24616(13) 0.0482(5) Uani d . 1 C
C8 0.9005(4) 0.53738(11) -0.16096(13) 0.0547(6) Uani d . 1 C
H8 1.0111 0.4973 -0.1505 0.066 Uiso calc R 1 H
C9 0.7522(4) 0.55974(11) -0.09124(13) 0.0504(5) Uani d . 1 C
H9 0.7642 0.5348 -0.0348 0.060 Uiso calc R 1 H
C10 1.0529(4) 0.54823(14) -0.32189(14) 0.0663(6) Uani d . 1 C
H10A 1.0254 0.5809 -0.3741 0.099 Uiso calc R 1 H
H10B 1.0075 0.4984 -0.3403 0.099 Uiso calc R 1 H
H10C 1.2299 0.5497 -0.2997 0.099 Uiso calc R 1 H
C11 0.3320(4) 0.66105(11) 0.20006(12) 0.0441(5) Uani d . 1 C
C12 0.5529(4) 0.61390(12) 0.24106(12) 0.0520(5) Uani d . 1 C
H12A 0.5248 0.5624 0.2230 0.062 Uiso calc R 1 H
H12B 0.7104 0.6304 0.2162 0.062 Uiso calc R 1 H
C13 0.7448(4) 0.65773(12) 0.39366(14) 0.0572(6) Uani d . 1 C
H13 0.8708 0.6879 0.3712 0.069 Uiso calc R 1 H
C14 0.5131(5) 0.60126(14) 0.47761(16) 0.0722(7) Uani d . 1 C
H14 0.4434 0.5837 0.5307 0.087 Uiso calc R 1 H

loop_
_atom_site_aniso_label
_atom_site_aniso_U_11
_atom_site_aniso_U_22
_atom_site_aniso_U_33
_atom_site_aniso_U_12
_atom_site_aniso_U_13
_atom_site_aniso_U_23
O1 0.0520(9) 0.0814(10) 0.0476(8) 0.0084(8) 0.0101(7) -0.0122(7)
N1 0.0435(10) 0.0615(10) 0.0372(9) 0.0087(8) 0.0061(8) -0.0015(8)
N2 0.0462(10) 0.0551(10) 0.0384(9) 0.0057(8) 0.0050(8) -0.0037(7)
N3 0.0473(10) 0.0566(10) 0.0360(9) -0.0027(8) 0.0053(8) -0.0028(8)
N4 0.0836(14) 0.0789(13) 0.0544(12) -0.0293(12) 0.0165(11) 0.0010(10)
N5 0.0829(15) 0.0845(14) 0.0418(11) -0.0078(12) -0.0037(10) -0.0006(9)
C1 0.0462(12) 0.0780(15) 0.0510(13) 0.0124(11) 0.0032(10) 0.0007(11)
C2 0.0413(11) 0.0578(12) 0.0463(11) 0.0019(10) 0.0029(9) 0.0014(9)
C3 0.0363(11) 0.0439(11) 0.0389(10) -0.0062(9) 0.0006(8) -0.0017(8)
C4 0.0389(11) 0.0452(11) 0.0362(10) -0.0057(9) 0.0009(8) -0.0015(8)
C5 0.0469(12) 0.0596(13) 0.0410(11) 0.0061(10) 0.0002(10) 0.0009(9)
C6 0.0562(13) 0.0679(14) 0.0360(11) 0.0003(11) 0.0022(10) 0.0038(10)
C7 0.0467(12) 0.0572(12) 0.0407(11) -0.0072(10) 0.0041(9) -0.0076(9)
C8 0.0618(14) 0.0505(12) 0.0524(12) 0.0111(10) 0.0082(11) -0.0035(10)
C9 0.0617(14) 0.0486(11) 0.0413(11) 0.0045(10) 0.0066(10) 0.0038(9)
C10 0.0624(15) 0.0848(16) 0.0529(13) 0.0039(13) 0.0130(11) -0.0114(12)
C11 0.0394(11) 0.0529(12) 0.0406(11) -0.0043(9) 0.0067(9) -0.0084(9)
C12 0.0524(13) 0.0671(13) 0.0368(11) 0.0064(11) 0.0051(9) -0.0055(9)
C13 0.0539(14) 0.0690(14) 0.0479(13) -0.0087(11) -0.0029(11) 0.0021(11)
C14 0.097(2) 0.0794(17) 0.0422(14) -0.0027(15) 0.0173(13) 0.0090(12)

loop_
_atom_type_symbol
_atom_type_description
_atom_type_scat_dispersion_real
_atom_type_scat_dispersion_imag
_atom_type_scat_source
C C 0.0033 0.0016 'International Tables Vol C Tables 4.2.6.8 and 6.1.1.4'
H H 0.0000 0.0000 'International Tables Vol C Tables 4.2.6.8 and 6.1.1.4'
N N 0.0061 0.0033 'International Tables Vol C Tables 4.2.6.8 and 6.1.1.4'
O O 0.0106 0.0060 'International Tables Vol C Tables 4.2.6.8 and 6.1.1.4'

loop_
_geom_angle_atom_site_label_1
_geom_angle_atom_site_label_2
_geom_angle_atom_site_label_3
_geom_angle
C11 N1 N2 121.61(16)
C11 N1 C1 125.26(16)
N2 N1 C1 112.88(14)
C3 N2 N1 107.71(15)
C13 N3 N4 109.45(16)
C13 N3 C12 128.72(18)
N4 N3 C12 121.82(17)
C14 N4 N3 101.27(18)
C13 N5 C14 101.12(18)
N1 C1 C2 102.23(15)
N1 C1 H1A 111.3
C2 C1 H1A 111.3
N1 C1 H1B 111.3
C2 C1 H1B 111.3
H1A C1 H1B 109.2
C3 C2 C1 102.75(15)
C3 C2 H2A 111.2
C1 C2 H2A 111.2
C3 C2 H2B 111.2
C1 C2 H2B 111.2
H2A C2 H2B 109.1
N2 C3 C4 121.39(17)
N2 C3 C2 114.21(16)
C4 C3 C2 124.33(16)
C5 C4 C9 117.76(17)
C5 C4 C3 120.21(17)
C9 C4 C3 122.00(16)
C6 C5 C4 120.87(19)
C6 C5 H5 119.6
C4 C5 H5 119.6
C7 C6 C5 121.62(18)
C7 C6 H6 119.2
C5 C6 H6 119.2
C6 C7 C8 117.25(18)
C6 C7 C10 120.98(18)
C8 C7 C10 121.77(19)
C9 C8 C7 122.01(19)
C9 C8 H8 119.0
C7 C8 H8 119.0
C8 C9 C4 120.46(18)
C8 C9 H9 119.8
C4 C9 H9 119.8
C7 C10 H10A 109.5
C7 C10 H10B 109.5
H10A C10 H10B 109.5
C7 C10 H10C 109.5
H10A C10 H10C 109.5
H10B C10 H10C 109.5
O1 C11 N1 121.57(18)
O1 C11 C12 123.39(17)
N1 C11 C12 115.04(17)
N3 C12 C11 111.93(16)
N3 C12 H12A 109.2
C11 C12 H12A 109.2
N3 C12 H12B 109.2
C11 C12 H12B 109.2
H12A C12 H12B 107.9
N5 C13 N3 111.7(2)
N5 C13 H13 124.2
N3 C13 H13 124.2
N4 C14 N5 116.5(2)
N4 C14 H14 121.8
N5 C14 H14 121.8

loop_
_geom_bond_atom_site_label_1
_geom_bond_atom_site_label_2
_geom_bond_distance
O1 C11 1.222(2)
N1 C11 1.335(2)
N1 N2 1.399(2)
N1 C1 1.467(2)
N2 C3 1.283(2)
N3 C13 1.317(2)
N3 N4 1.351(2)
N3 C12 1.443(2)
N4 C14 1.311(3)
N5 C13 1.312(2)
N5 C14 1.338(3)
C1 C2 1.521(3)
C1 H1A 0.9700
C1 H1B 0.9700
C2 C3 1.503(3)
C2 H2A 0.9700
C2 H2B 0.9700
C3 C4 1.464(2)
C4 C5 1.387(2)
C4 C9 1.395(3)
C5 C6 1.383(3)
C5 H5 0.9300
C6 C7 1.380(3)
C6 H6 0.9300
C7 C8 1.385(3)
C7 C10 1.502(3)
C8 C9 1.377(3)
C8 H8 0.9300
C9 H9 0.9300
C10 H10A 0.9600
C10 H10B 0.9600
C10 H10C 0.9600
C11 C12 1.521(3)
C12 H12A 0.9700
C12 H12B 0.9700
C13 H13 0.9300
C14 H14 0.9300

loop_
_geom_hbond_atom_site_label_D
_geom_hbond_atom_site_label_H
_geom_hbond_atom_site_label_A
_geom_hbond_site_symmetry_A
_geom_hbond_distance_DH
_geom_hbond_distance_HA
_geom_hbond_distance_DA
_geom_hbond_angle_DHA
C5 H5 O1 4_575 0.93 2.55 3.474(3) 171
C13 H13 O1 1_655 0.93 2.52 3.304(3) 142

loop_
_geom_torsion_atom_site_label_1
_geom_torsion_atom_site_label_2
_geom_torsion_atom_site_label_3
_geom_torsion_atom_site_label_4
_geom_torsion
C11 N1 N2 C3 -172.80(17)
C1 N1 N2 C3 1.8(2)
C13 N3 N4 C14 0.1(2)
C12 N3 N4 C14 -179.73(19)
C11 N1 C1 C2 170.26(18)
N2 N1 C1 C2 -4.1(2)
N1 C1 C2 C3 4.5(2)
N1 N2 C3 C4 178.77(15)
N1 N2 C3 C2 1.5(2)
C1 C2 C3 N2 -4.0(2)
C1 C2 C3 C4 178.84(17)
N2 C3 C4 C5 -165.09(18)
C2 C3 C4 C5 11.9(3)
N2 C3 C4 C9 12.8(3)
C2 C3 C4 C9 -170.23(18)
C9 C4 C5 C6 -2.0(3)
C3 C4 C5 C6 176.00(17)
C4 C5 C6 C7 1.2(3)
C5 C6 C7 C8 0.3(3)
C5 C6 C7 C10 179.53(19)
C6 C7 C8 C9 -0.9(3)
C10 C7 C8 C9 179.82(19)
C7 C8 C9 C4 0.1(3)
C5 C4 C9 C8 1.3(3)
C3 C4 C9 C8 -176.62(17)
N2 N1 C11 O1 179.10(16)
C1 N1 C11 O1 5.2(3)
N2 N1 C11 C12 -0.5(3)
C1 N1 C11 C12 -174.37(18)
C13 N3 C12 C11 -101.8(2)
N4 N3 C12 C11 78.0(2)
O1 C11 C12 N3 -5.3(3)
N1 C11 C12 N3 174.23(17)
C14 N5 C13 N3 0.5(3)
N4 N3 C13 N5 -0.4(3)
C12 N3 C13 N5 179.43(19)
N3 N4 C14 N5 0.2(3)
C13 N5 C14 N4 -0.4(3)

loop_
_cod_related_entry_id
_cod_related_entry_database
_cod_related_entry_code
1 ChemSpider 21128645
